data_7053395
loop_
_publ_author_name
'Saplinova, Tatyana'
'Lehnert, Christian'
'B\"ohme, Uwe'
'Wagler, J\"org'
'Kroke, Edwin'

_publ_section_title
;
 Melem- and melamine-derived iminophosphoranes
;
_journal_issue 9
_journal_name_full 'New Journal of Chemistry'
_journal_page_first 1893
_journal_paper_doi 10.1039/b9nj00621d
_journal_volume 34
_journal_year 2010
_chemical_formula_moiety '0.333(C18 H12 Cl6), C6 Cl9 N10 P3'
_chemical_formula_sum 'C12 H4 Cl11 N10 P3'
_chemical_formula_weight 771.11
_chemical_name_systematic
;
?
;
_space_group_IT_number 161
_symmetry_cell_setting trigonal
_symmetry_space_group_name_Hall 'R 3 -2"c'
_symmetry_space_group_name_H-M 'R 3 c :H'
_atom_sites_solution_hydrogens geom
_atom_sites_solution_primary direct
_atom_sites_solution_secondary difmap
_audit_creation_method SHELXL-97
_cell_angle_alpha 90.00
_cell_angle_beta 90.00
_cell_angle_gamma 120.00
_cell_formula_units_Z 6
_cell_length_a 18.0719(3)
_cell_length_b 18.0719(3)
_cell_length_c 14.7542(6)
_cell_measurement_reflns_used 3369
_cell_measurement_temperature 220(2)
_cell_measurement_theta_max 23.53
_cell_measurement_theta_min 3.05
_cell_volume 4173.1(2)
_computing_cell_refinement 'Bruker SMART'
_computing_data_collection 'Bruker SMART'
_computing_data_reduction 'Bruker SAINT'
_computing_molecular_graphics 'Ortep32 (Farugia)'
_computing_publication_material 'Shelx-97/ciftab(Sheldrick, 1997)'
_computing_structure_refinement 'SHELXL-97 (Sheldrick, 1997)'
_computing_structure_solution 'SHELXS-97 (Sheldrick, 1990)'
_diffrn_ambient_temperature 220(2)
_diffrn_measured_fraction_theta_full 0.999
_diffrn_measured_fraction_theta_max 0.999
_diffrn_measurement_device_type 'CCD area detector'
_diffrn_measurement_method 'phi and omega scans'
_diffrn_radiation_monochromator graphite
_diffrn_radiation_source 'fine-focus sealed tube'
_diffrn_radiation_type MoK\a
_diffrn_radiation_wavelength 0.71073
_diffrn_reflns_av_R_equivalents 0.0338
_diffrn_reflns_av_sigmaI/netI 0.0235
_diffrn_reflns_limit_h_max 20
_diffrn_reflns_limit_h_min -22
_diffrn_reflns_limit_k_max 22
_diffrn_reflns_limit_k_min -22
_diffrn_reflns_limit_l_max 18
_diffrn_reflns_limit_l_min -18
_diffrn_reflns_number 11614
_diffrn_reflns_theta_full 25.97
_diffrn_reflns_theta_max 25.97
_diffrn_reflns_theta_min 3.05
_exptl_absorpt_coefficient_mu 1.298
_exptl_absorpt_correction_T_max 0.8292
_exptl_absorpt_correction_T_min 0.7272
_exptl_absorpt_correction_type multi-scan
_exptl_absorpt_process_details SADABS
_exptl_crystal_colour colorless
_exptl_crystal_density_diffrn 1.841
_exptl_crystal_density_method 'not measured'
_exptl_crystal_description piece
_exptl_crystal_F_000 2267.6
_exptl_crystal_size_max 0.35
_exptl_crystal_size_mid 0.20
_exptl_crystal_size_min 0.15
_refine_diff_density_max 0.291
_refine_diff_density_min -0.202
_refine_diff_density_rms 0.045
_refine_ls_abs_structure_details 'Flack H D (1983), Acta Cryst. A39, 876-881'
_refine_ls_abs_structure_Flack -0.06(10)
_refine_ls_extinction_method none
_refine_ls_goodness_of_fit_ref 1.053
_refine_ls_hydrogen_treatment constr
_refine_ls_matrix_type full
_refine_ls_number_parameters 127
_refine_ls_number_reflns 1829
_refine_ls_number_restraints 18
_refine_ls_restrained_S_all 1.052
_refine_ls_R_factor_all 0.0364
_refine_ls_R_factor_gt 0.0296
_refine_ls_shift/su_max 0.000
_refine_ls_shift/su_mean 0.000
_refine_ls_structure_factor_coef Fsqd
_refine_ls_weighting_details 'calc w=1/[\s^2^(Fo^2^)+(0.0372P)^2^+3.6809P] where P=(Fo^2^+2Fc^2^)/3'
_refine_ls_weighting_scheme calc
_refine_ls_wR_factor_gt 0.0698
_refine_ls_wR_factor_ref 0.0734
_reflns_number_gt 1638
_reflns_number_total 1829
_reflns_threshold_expression >2sigma(I)
_cod_data_source_file b9nj00621d.txt
_cod_data_source_block jw_ts0501
_cod_original_sg_symbol_H-M R3c
_cod_database_code 7053395

loop_
_symmetry_equiv_pos_as_xyz
'x, y, z'
'-y, x-y, z'
'-x+y, -x, z'
'-y, -x, z+1/2'
'-x+y, y, z+1/2'
'x, x-y, z+1/2'
'x+2/3, y+1/3, z+1/3'
'-y+2/3, x-y+1/3, z+1/3'
'-x+y+2/3, -x+1/3, z+1/3'
'-y+2/3, -x+1/3, z+5/6'
'-x+y+2/3, y+1/3, z+5/6'
'x+2/3, x-y+1/3, z+5/6'
'x+1/3, y+2/3, z+2/3'
'-y+1/3, x-y+2/3, z+2/3'
'-x+y+1/3, -x+2/3, z+2/3'
'-y+1/3, -x+2/3, z+7/6'
'-x+y+1/3, y+2/3, z+7/6'
'x+1/3, x-y+2/3, z+7/6'

loop_
_atom_site_label
_atom_site_type_symbol
_atom_site_fract_x
_atom_site_fract_y
_atom_site_fract_z
_atom_site_U_iso_or_equiv
_atom_site_adp_type
_atom_site_occupancy
_atom_site_symmetry_multiplicity
_atom_site_calc_flag
_atom_site_refinement_flags
_atom_site_disorder_assembly
_atom_site_disorder_group
Cl1 Cl 0.39400(5) 0.34346(6) 0.82958(8) 0.0662(3) Uani 1 1 d . . .
Cl2 Cl 0.24943(8) 0.35201(6) 0.93860(6) 0.0676(3) Uani 1 1 d . . .
Cl3 Cl 0.22427(6) 0.30546(6) 0.73379(6) 0.0565(2) Uani 1 1 d D . .
P1 P 0.26946(5) 0.28407(5) 0.84799(7) 0.04039(19) Uani 1 1 d . . .
N1 N 0.14769(15) 0.04774(15) 0.87953(19) 0.0398(6) Uani 1 1 d . . .
N2 N 0.09744(14) 0.14804(15) 0.87650(19) 0.0401(6) Uani 1 1 d . . .
N3 N 0.0000 0.0000 0.8781(3) 0.0335(9) Uani 1 3 d S . .
N4 N 0.24212(16) 0.19038(15) 0.8702(2) 0.0426(6) Uani 1 1 d . . .
C1 C 0.15871(17) 0.12642(18) 0.8755(2) 0.0371(6) Uani 1 1 d . . .
C2 C 0.06793(18) -0.01687(18) 0.87875(19) 0.0335(6) Uani 1 1 d . . .
C3 C 0.3253(10) 0.6144(6) 0.7847(11) 0.0658(13) Uani 0.33333 1 d PD . 1
C4 C 0.2392(6) 0.5858(10) 0.7836(8) 0.0658(13) Uani 0.33333 1 d PD A 1
H4 H 0.2004 0.5273 0.7750 0.079 Uiso 0.33333 1 calc PR A 1
C5 C 0.2090(10) 0.6413(8) 0.7948(9) 0.0658(13) Uani 0.33333 1 d PD A 1
H5 H 0.1498 0.6203 0.7938 0.079 Uiso 0.33333 1 calc PR A 1
C6 C 0.2638(7) 0.7271(9) 0.8075(12) 0.0658(13) Uani 0.33333 1 d PD A 1
H6 H 0.2430 0.7643 0.8202 0.079 Uiso 0.33333 1 calc PR A 1
C7 C 0.3499(10) 0.7569(8) 0.8012(10) 0.0658(13) Uani 0.33333 1 d PD A 1
H7 H 0.3880 0.8161 0.8036 0.079 Uiso 0.33333 1 calc PR A 1
C8 C 0.3819(6) 0.7027(9) 0.7915(13) 0.0658(13) Uani 0.33333 1 d PD . 1
Cl4 Cl 0.3646(4) 0.5442(3) 0.7770(4) 0.0949(15) Uani 0.33333 1 d PD . 1
Cl5 Cl 0.4917(2) 0.7425(3) 0.7874(4) 0.0911(15) Uani 0.33333 1 d PD . 1

loop_
_atom_site_aniso_label
_atom_site_aniso_U_11
_atom_site_aniso_U_22
_atom_site_aniso_U_33
_atom_site_aniso_U_23
_atom_site_aniso_U_13
_atom_site_aniso_U_12
Cl1 0.0297(4) 0.0560(6) 0.0878(6) 0.0150(5) -0.0023(4) 0.0027(4)
Cl2 0.1013(8) 0.0520(6) 0.0642(6) -0.0113(4) -0.0010(5) 0.0493(6)
Cl3 0.0483(5) 0.0565(6) 0.0597(5) -0.0003(4) -0.0058(4) 0.0224(4)
P1 0.0317(4) 0.0297(4) 0.0542(4) -0.0034(4) 0.0008(4) 0.0112(3)
N1 0.0279(12) 0.0299(13) 0.0616(16) -0.0019(11) -0.0007(11) 0.0144(11)
N2 0.0291(12) 0.0272(12) 0.0625(16) -0.0024(11) 0.0022(12) 0.0129(11)
N3 0.0300(13) 0.0300(13) 0.041(2) 0.000 0.000 0.0150(6)
N4 0.0273(13) 0.0308(13) 0.0659(16) -0.0030(12) 0.0044(11) 0.0117(11)
C1 0.0267(14) 0.0311(15) 0.0519(16) -0.0019(14) 0.0006(13) 0.0133(12)
C2 0.0308(14) 0.0297(14) 0.0416(15) -0.0025(12) -0.0015(11) 0.0162(12)
C3 0.067(4) 0.060(3) 0.061(3) 0.005(3) -0.003(3) 0.025(4)
C4 0.067(4) 0.060(3) 0.061(3) 0.005(3) -0.003(3) 0.025(4)
C5 0.067(4) 0.060(3) 0.061(3) 0.005(3) -0.003(3) 0.025(4)
C6 0.067(4) 0.060(3) 0.061(3) 0.005(3) -0.003(3) 0.025(4)
C7 0.067(4) 0.060(3) 0.061(3) 0.005(3) -0.003(3) 0.025(4)
C8 0.067(4) 0.060(3) 0.061(3) 0.005(3) -0.003(3) 0.025(4)
Cl4 0.124(4) 0.061(2) 0.111(3) -0.009(2) -0.006(3) 0.054(2)
Cl5 0.049(2) 0.081(2) 0.123(4) -0.030(2) 0.003(2) 0.0171(18)

loop_
_atom_type_symbol
_atom_type_description
_atom_type_scat_dispersion_real
_atom_type_scat_dispersion_imag
_atom_type_scat_source
C C 0.0033 0.0016 'International Tables Vol C Tables 4.2.6.8 and 6.1.1.4'
H H 0.0000 0.0000 'International Tables Vol C Tables 4.2.6.8 and 6.1.1.4'
N N 0.0061 0.0033 'International Tables Vol C Tables 4.2.6.8 and 6.1.1.4'
P P 0.1023 0.0942 'International Tables Vol C Tables 4.2.6.8 and 6.1.1.4'
Cl Cl 0.1484 0.1585 'International Tables Vol C Tables 4.2.6.8 and 6.1.1.4'

loop_
_geom_angle_atom_site_label_1
_geom_angle_atom_site_label_2
_geom_angle_atom_site_label_3
_geom_angle
_geom_angle_site_symmetry_1
_geom_angle_site_symmetry_3
N4 P1 Cl2 118.85(12) . .
N4 P1 Cl1 106.21(11) . .
Cl2 P1 Cl1 105.69(6) . .
N4 P1 Cl3 117.06(12) . .
Cl2 P1 Cl3 103.43(5) . .
Cl1 P1 Cl3 104.20(6) . .
C2 N1 C1 117.1(2) . .
C2 N2 C1 117.2(2) 2 .
C2 N3 C2 119.996(6) 3 .
C2 N3 C2 119.995(6) 3 2
C2 N3 C2 119.995(7) . 2
C1 N4 P1 123.5(2) . .
N1 C1 N2 127.0(3) . .
N1 C1 N4 114.6(2) . .
N2 C1 N4 118.3(3) . .
N1 C2 N2 121.5(3) . 3
N1 C2 N3 119.5(2) . .
N2 C2 N3 119.0(2) 3 .
C4 C3 C8 118.3(9) . .
C5 C4 C3 121.0(12) . .
C5 C4 H4 119.5 . .
C3 C4 H4 119.5 . .
C4 C5 C6 121.1(14) . .
C4 C5 H5 119.5 . .
C6 C5 H5 119.5 . .
C7 C6 C5 118.1(14) . .
C7 C6 H6 120.9 . .
C5 C6 H6 120.9 . .
C8 C7 C6 121.8(12) . .
C8 C7 H7 119.1 . .
C6 C7 H7 119.1 . .
C7 C8 C3 119.4(8) . .
C7 C8 Cl5 120.6(12) . .
C3 C8 Cl5 120.0(9) . .

loop_
_geom_bond_atom_site_label_1
_geom_bond_atom_site_label_2
_geom_bond_distance
_geom_bond_site_symmetry_2
Cl1 P1 1.9687(10) .
Cl2 P1 1.9674(12) .
Cl3 P1 1.9928(12) .
P1 N4 1.543(3) .
N1 C2 1.326(4) .
N1 C1 1.335(4) .
N2 C2 1.328(4) 2
N2 C1 1.346(4) .
N3 C2 1.405(3) 3
N3 C2 1.405(3) .
N3 C2 1.405(3) 2
N4 C1 1.368(4) .
C2 N2 1.328(4) 3
C3 C4 1.372(11) .
C3 C8 1.404(19) .
C4 C5 1.372(11) .
C4 H4 0.9400 .
C5 C6 1.372(11) .
C5 H5 0.9400 .
C6 C7 1.372(11) .
C6 H6 0.9400 .
C7 C8 1.372(11) .
C7 H7 0.9400 .
C8 Cl5 1.740(11) .

loop_
_geom_torsion_atom_site_label_1
_geom_torsion_atom_site_label_2
_geom_torsion_atom_site_label_3
_geom_torsion_atom_site_label_4
_geom_torsion
_geom_torsion_site_symmetry_1
_geom_torsion_site_symmetry_4
Cl2 P1 N4 C1 70.3(3) . .
Cl1 P1 N4 C1 -170.9(3) . .
Cl3 P1 N4 C1 -55.1(3) . .
C2 N1 C1 N2 4.6(5) . .
C2 N1 C1 N4 -175.7(3) . .
C2 N2 C1 N1 -2.4(5) 2 .
C2 N2 C1 N4 177.9(3) 2 .
P1 N4 C1 N1 168.8(2) . .
P1 N4 C1 N2 -11.5(4) . .
C1 N1 C2 N2 175.5(3) . 3
C1 N1 C2 N3 -3.0(5) . .
C2 N3 C2 N1 -179.0(2) 3 .
C2 N3 C2 N1 -0.3(6) 2 .
C2 N3 C2 N2 2.5(6) 3 3
C2 N3 C2 N2 -178.8(2) 2 3
C8 C3 C4 C5 -4.3(17) . .
C3 C4 C5 C6 0.0(12) . .
C4 C5 C6 C7 5(2) . .
C5 C6 C7 C8 -6(2) . .
C6 C7 C8 C3 2(3) . .
C6 C7 C8 Cl5 -177.9(14) . .
C4 C3 C8 C7 3(3) . .
C4 C3 C8 Cl5 -176.7(7) . .
